data_1540097
loop_
_publ_author_name
'Hofmann, R.'
'Hoppe, R.'

_publ_section_title
;
 Ein Lithosilicat: K3 Li Si O4 = K3 (Li Si O4)
;
_journal_name_full 'Zeitschrift fuer Anorganische und Allgemeine Chemie'
_journal_page_first 35
_journal_page_last 46
_journal_volume 560
_journal_year 1988
_chemical_formula_sum 'K3 Li O4 Si'
_chemical_name_systematic 'K3 (Li Si O4)'
_space_group_IT_number 14
_symmetry_space_group_name_Hall '-P 2ybc'
_symmetry_space_group_name_H-M 'P 1 21/c 1'
_cell_angle_alpha 90
_cell_angle_beta 121.3
_cell_angle_gamma 90
_cell_formula_units_Z 8
_cell_length_a 11.328
_cell_length_b 9.738
_cell_length_c 11.771
_cell_volume 1109.501
_citation_journal_id_ASTM ZAACAB
_cod_data_source_file Hofmann_ZAACAB_1988_101.cif
_cod_data_source_block K3Li1O4Si1
_cod_original_cell_volume 1109.5
_cod_original_formula_sum 'K3 Li1 O4 Si1'
_cod_database_code 1540097

loop_
_symmetry_equiv_pos_as_xyz
x,y,z
-x,y+1/2,-z+1/2
-x,-y,-z
x,-y-1/2,z-1/2

loop_
_atom_site_label
_atom_site_type_symbol
_atom_site_fract_x
_atom_site_fract_y
_atom_site_fract_z
_atom_site_occupancy
_atom_site_U_iso_or_equiv
K6 K+1 0.6541 0.5881 0.0424 1 0.0
O8 O-2 0.906 0.4561 0.1387 1 0.0
Li1 Li+1 0.484 0.1198 0.7645 1 0.0
K5 K+1 0.1849 0.7409 0.5277 1 0.0
K1 K+1 0.8374 0.5879 0.9077 1 0.0
O3 O-2 0.1203 0.2195 0.7617 1 0.0
O7 O-2 0.9539 0.2019 0.8506 1 0.0
K4 K+1 0.3136 0.7701 0.3415 1 0.0
O1 O-2 0.3981 0.9412 0.756 1 0.0
Si2 Si+4 0.0231 0.1109 0.7823 1 0.0
Si1 Si+4 0.5183 0.8734 0.7338 1 0.0
O5 O-2 0.453 0.7756 0.6012 1 0.0
O6 O-2 0.8905 0.0215 0.1265 1 0.0
Li2 Li+1 0.0122 0.3626 0.7819 1 0.0
O4 O-2 0.619 0.7712 0.8569 1 0.0
K3 K+1 0.6466 0.5809 0.5596 1 0.0
O2 O-2 0.5996 0.4925 0.2225 1 0.0
K2 K+1 0.8559 0.9178 0.8907 1 0.0
